data_2202593
loop_
_publ_author_name
'Savarimuthu Francis'
'Packianathan Thomas Muthiah'
'Gabriele Bocelli'
'Andrea Cantoni'

_publ_section_title
;
 Hydrogen-bonded supramolecular motifs in
 aqua(8-hydroxyquinoline-5-sulfonato-\k^2^<i>N,O</i>)potassium(I)
;
_journal_issue 12
_journal_name_full 'Acta Crystallographica Section E'
_journal_page_first m1154
_journal_page_last m1156
_journal_paper_doi 10.1107/S1600536803024309
_journal_volume 59
_journal_year 2003
_chemical_formula_iupac '[K (C9 H6 N O4 S) (H2 O)]'
_chemical_formula_moiety 'C9 H8 K N O5 S'
_chemical_formula_structural 'K +, C9 H6 N O4 S -, H2 0'
_chemical_formula_sum 'C9 H8 K N O5 S'
_chemical_formula_weight 281.33
_chemical_name_common 'Potassium HQS monohydrate'
_chemical_name_systematic
;
aqua(8-hydroxyquinoline-5-sulfonato-\k^2^N,O)potassium(I)
;
_space_group_IT_number 14
_symmetry_cell_setting monoclinic
_symmetry_space_group_name_Hall '-P 2ybc'
_symmetry_space_group_name_H-M 'P 1 21/c 1'
_atom_sites_solution_hydrogens geom
_atom_sites_solution_primary direct
_atom_sites_solution_secondary difmap
_cell_angle_alpha 90
_cell_angle_beta 101.14(2)
_cell_angle_gamma 90
_cell_formula_units_Z 4
_cell_length_a 9.885(2)
_cell_length_b 10.083(2)
_cell_length_c 11.269(3)
_cell_measurement_reflns_used 25
_cell_measurement_temperature 293(2)
_cell_measurement_theta_max 30.0
_cell_measurement_theta_min 3.2
_cell_volume 1102.0(4)
_computing_cell_refinement 'MolEN (Fair, 1990)'
_computing_data_collection 'FEBO (Belletti, 1996)'
_computing_data_reduction MolEN
_computing_molecular_graphics 'PLATON97 (Spek, 1997)'
_computing_publication_material 'PLATON97 (Spek, 1997)'
_computing_structure_refinement 'SHELXL97 (Sheldrick, 1997)'
_computing_structure_solution 'SIR97 (Altomare et al., 1999)'
_diffrn_ambient_temperature 293(2)
_diffrn_measured_fraction_theta_full 0.873
_diffrn_measured_fraction_theta_max 0.873
_diffrn_measurement_device_type 'Philips PW 1100'
_diffrn_measurement_method \w
_diffrn_radiation_monochromator graphite
_diffrn_radiation_source 'fine-focus sealed tube'
_diffrn_radiation_type MoK\a
_diffrn_radiation_wavelength 0.71069
_diffrn_reflns_av_R_equivalents 0.0237
_diffrn_reflns_av_sigmaI/netI 0.0377
_diffrn_reflns_limit_h_max 13
_diffrn_reflns_limit_h_min 0
_diffrn_reflns_limit_k_max 14
_diffrn_reflns_limit_k_min 0
_diffrn_reflns_limit_l_max 15
_diffrn_reflns_limit_l_min -15
_diffrn_reflns_number 3023
_diffrn_reflns_reduction_process
;
 ?
;
_diffrn_reflns_theta_full 30.00
_diffrn_reflns_theta_max 30.00
_diffrn_reflns_theta_min 3.22
_diffrn_standards_decay_% 0
_diffrn_standards_interval_count 100
_diffrn_standards_interval_time 60
_diffrn_standards_number 1
_exptl_absorpt_coefficient_mu 0.680
_exptl_absorpt_correction_T_max 0.8704
_exptl_absorpt_correction_T_min 0.7871
_exptl_absorpt_correction_type psi-scan
_exptl_absorpt_process_details '(North et al., 1968)'
_exptl_crystal_colour Colourless
_exptl_crystal_density_diffrn 1.696
_exptl_crystal_density_method 'not measured'
_exptl_crystal_description 'Plate like'
_exptl_crystal_F_000 576
_exptl_crystal_size_max 0.37
_exptl_crystal_size_mid 0.29
_exptl_crystal_size_min 0.21
_refine_diff_density_max 0.653
_refine_diff_density_min -0.684
_refine_ls_extinction_method none
_refine_ls_goodness_of_fit_ref 1.128
_refine_ls_hydrogen_treatment constr
_refine_ls_matrix_type full
_refine_ls_number_constraints 0
_refine_ls_number_parameters 154
_refine_ls_number_reflns 2802
_refine_ls_number_restraints 0
_refine_ls_restrained_S_all 1.128
_refine_ls_R_factor_all 0.0669
_refine_ls_R_factor_gt 0.0459
_refine_ls_shift/su_max 0.000
_refine_ls_shift/su_mean 0.000
_refine_ls_structure_factor_coef Fsqd
_refine_ls_weighting_details 'w = 1/[\s^2^(Fo^2^)+(0.0924P)^2^]'
_refine_ls_weighting_scheme calc
_refine_ls_wR_factor_gt 0.1464
_refine_ls_wR_factor_ref 0.1565
_reflns_number_gt 2038
_reflns_number_total 2802
_reflns_threshold_expression I>2\s(I)
_cod_data_source_file cv6244.cif
_cod_data_source_block I
_cod_depositor_comments
;
The following automatic conversions were performed:
'_symmetry_cell_setting' value 'Monoclinic' changed to 'monoclinic'
according to '/home/saulius/struct/CIF-dictionaries/cif_core.dic'
dictionary named 'cif_core.dic' version 2.4.1 from 2010-06-29.

Automatic conversion script
Id: cif_fix_enum 1527 2010-12-29 10:47:43Z saulius 

The following automatic conversions were performed:

'_diffrn_ambient_temperature' value '293(2)K' was changed to '293(2)'
- the value should be numeric and without a unit designator.

Automatic conversion script
Id: cif_fix_values 1646 2011-03-28 12:23:43Z adriana 

The following automatic conversions were performed:

'_diffrn_ambient_temperature' value '293(2)K' was changed to '293(2)'
- the value should be numeric and without a unit
designator.

'_symmetry_cell_setting' value 'Monoclinic' changed to
'monoclinic' according to
/home/saulius/struct/CIF-dictionaries/cif_core.dic dictionary named
'cif_core.dic' version 2.4.1 from 2010-06-29.

Automatic conversion script
Id: cif_fix_values 1715 2011-07-08 13:25:40Z adriana 
;
_cod_original_sg_symbol_H-M 'P 21/c'
_cod_database_code 2202593
_cod_database_fobs_code 2202593

loop_
_symmetry_equiv_pos_as_xyz
x,y,z
-x,1/2+y,1/2-z
-x,-y,-z
x,1/2-y,1/2+z

loop_
_atom_site_aniso_label
_atom_site_aniso_U_11
_atom_site_aniso_U_22
_atom_site_aniso_U_33
_atom_site_aniso_U_12
_atom_site_aniso_U_13
_atom_site_aniso_U_23
K 0.0258(3) 0.0299(3) 0.0306(3) -0.0036(3) 0.0073(3) 0.0010(3)
S1 0.0196(3) 0.0214(3) 0.0265(3) -0.0016(3) 0.0065(3) -0.0028(3)
O1 0.0331(12) 0.0366(12) 0.0300(11) -0.0010(11) 0.0023(10) -0.0077(10)
O1W 0.0311(12) 0.0378(12) 0.0356(12) -0.0032(10) 0.0053(10) -0.0024(10)
O2 0.0272(11) 0.0277(11) 0.0424(12) 0.0034(10) 0.0138(10) -0.0086(9)
O3 0.0305(12) 0.0310(12) 0.0452(13) -0.0071(10) 0.0137(10) 0.0077(10)
O4 0.0199(9) 0.0311(11) 0.0308(10) 0.0017(9) 0.0020(8) 0.0089(9)
N1 0.0276(12) 0.0201(11) 0.0265(12) -0.0024(10) 0.0117(10) 0.0027(9)
C2 0.0362(16) 0.0233(13) 0.0256(14) -0.0038(13) 0.0080(12) 0.0055(11)
C3 0.0355(16) 0.0238(13) 0.0244(14) 0.0065(13) 0.0053(12) 0.0071(11)
C4 0.0245(13) 0.0242(13) 0.0255(13) 0.0031(12) 0.0055(11) 0.0033(11)
C5 0.0188(11) 0.0190(12) 0.0196(12) -0.0003(10) 0.0043(10) 0.0001(9)
C6 0.0258(14) 0.0206(12) 0.0233(12) -0.0006(11) 0.0062(11) 0.0069(10)
C7 0.0258(13) 0.0234(13) 0.0253(13) 0.0022(12) 0.0043(11) 0.0075(11)
C8 0.0184(12) 0.0212(12) 0.0189(12) -0.0002(11) 0.0031(10) -0.0018(10)
C9 0.0209(12) 0.0169(11) 0.0158(11) 0.0003(10) 0.0031(9) -0.0015(9)
C10 0.0232(12) 0.0153(11) 0.0150(10) -0.0005(10) 0.0059(9) -0.0004(9)

loop_
_atom_site_label
_atom_site_fract_x
_atom_site_fract_y
_atom_site_fract_z
_atom_site_U_iso_or_equiv
_atom_site_thermal_displace_type
_atom_site_calc_flag
_atom_site_refinement_flags
_atom_site_occupancy
_atom_site_type_symbol
K 0.84921(7) -0.00150(7) -0.14905(6) 0.0285(2) Uani . . 1.000 K
S1 0.87498(7) 0.27622(7) 0.08417(6) 0.0222(2) Uani . . 1.000 S
O1 0.9203(2) 0.3012(2) 0.2136(2) 0.0337(7) Uani . . 1.000 O
O1W 0.8808(2) -0.1431(2) -0.3638(2) 0.0350(7) Uani . . 1.000 O
O2 0.9375(2) 0.1562(2) 0.0463(2) 0.0315(7) Uani . . 1.000 O
O3 0.8904(2) 0.3908(2) 0.0102(2) 0.0347(7) Uani . . 1.000 O
O4 0.2698(2) 0.1895(2) 0.0202(2) 0.0277(6) Uani . . 1.000 O
N1 0.4368(3) 0.0206(2) 0.1621(2) 0.0239(7) Uani . . 1.000 N
C2 0.5189(4) -0.0639(3) 0.2293(3) 0.0281(8) Uani . . 1.000 C
C3 0.6642(4) -0.0572(3) 0.2513(3) 0.0280(8) Uani . . 1.000 C
C4 0.7258(3) 0.0438(3) 0.2005(3) 0.0246(8) Uani . . 1.000 C
C5 0.6953(3) 0.2449(3) 0.0638(2) 0.0191(7) Uani . . 1.000 C
C6 0.6056(3) 0.3268(3) -0.0105(3) 0.0230(7) Uani . . 1.000 C
C7 0.4618(3) 0.3097(3) -0.0287(3) 0.0249(8) Uani . . 1.000 C
C8 0.4073(3) 0.2094(3) 0.0305(2) 0.0196(7) Uani . . 1.000 C
C9 0.6423(3) 0.1368(3) 0.1242(2) 0.0179(7) Uani . . 1.000 C
C10 0.4964(3) 0.1200(2) 0.1070(2) 0.0175(6) Uani . . 1.000 C
H1W 0.89890 -0.08890 -0.41140 0.0300 Uiso . R 1.000 H
H2 0.47860 -0.13290 0.26490 0.0340 Uiso . R 1.000 H
H2W 0.94990 -0.18650 -0.33200 0.0300 Uiso . R 1.000 H
H3 0.71710 -0.12040 0.29940 0.0340 Uiso . R 1.000 H
H4 0.82130 0.05170 0.21560 0.0300 Uiso . R 1.000 H
H5 0.22490 0.24100 -0.03360 0.0300 Uiso . R 1.000 H
H6 0.64100 0.39570 -0.05010 0.0280 Uiso . R 1.000 H
H7 0.40370 0.36600 -0.08060 0.0300 Uiso . R 1.000 H

loop_
_atom_type_symbol
_atom_type_description
_atom_type_scat_dispersion_real
_atom_type_scat_dispersion_imag
_atom_type_scat_source
S S 0.1246 0.1234 'International Tables Vol C Tables 4.2.6.8 and 6.1.1.4'
O O 0.0106 0.0060 'International Tables Vol C Tables 4.2.6.8 and 6.1.1.4'
N N 0.0061 0.0033 'International Tables Vol C Tables 4.2.6.8 and 6.1.1.4'
K K 0.2009 0.2494 'International Tables Vol C Tables 4.2.6.8 and 6.1.1.4'
H H 0.0000 0.0000 'International Tables Vol C Tables 4.2.6.8 and 6.1.1.4'
C C 0.0033 0.0016 'International Tables Vol C Tables 4.2.6.8 and 6.1.1.4'

loop_
_geom_angle_atom_site_label_1
_geom_angle_atom_site_label_2
_geom_angle_atom_site_label_3
_geom_angle_site_symmetry_1
_geom_angle_site_symmetry_3
_geom_angle
_geom_angle_publ_flag
O1W K O2 . . 154.26(7) yes
O1W K O4 . 3_655 103.08(7) yes
O1W K N1 . 3_655 101.16(7) yes
O1W K O2 . 3_755 82.60(7) yes
O1 K O1W 4_554 . 78.92(7) yes
O2 K O4 . 3_655 94.46(7) yes
O2 K N1 . 3_655 104.17(7) yes
O2 K O2 . 3_755 83.61(7) yes
O1 K O2 4_554 . 87.06(7) yes
O4 K N1 3_655 3_655 57.18(6) yes
O2 K O4 3_755 3_655 75.89(7) yes
O1 K O4 4_554 3_655 170.06(7) yes
O2 K N1 3_755 3_655 132.70(7) yes
O1 K N1 4_554 3_655 112.92(7) yes
O1 K O2 4_554 3_755 114.05(7) yes
O1 S1 O2 . . 111.65(13) no
O1 S1 O3 . . 112.97(13) no
O1 S1 C5 . . 105.41(12) no
O2 S1 O3 . . 113.27(13) no
O2 S1 C5 . . 106.52(13) no
O3 S1 C5 . . 106.33(13) no
K O2 S1 . . 129.33(12) no
K O2 K . 3_755 96.39(7) no
K O2 S1 3_755 . 133.94(13) no
K O4 C8 3_655 . 125.00(17) no
H1W O1W H2W . . 111.86 no
K O1W H1W . . 107.22 no
K O1W H2W . . 96.44 no
C8 O4 H5 . . 110.20 no
K O4 H5 3_655 . 124.76 no
C2 N1 C10 . . 117.7(3) no
K N1 C10 3_655 . 122.87(18) no
K N1 C2 3_655 . 119.3(2) no
N1 C2 C3 . . 124.4(3) no
C2 C3 C4 . . 118.8(3) no
C3 C4 C9 . . 119.4(3) no
S1 C5 C6 . . 119.0(2) no
S1 C5 C9 . . 121.4(2) no
C6 C5 C9 . . 119.6(3) no
C5 C6 C7 . . 122.1(3) no
C6 C7 C8 . . 119.9(3) no
O4 C8 C10 . . 116.7(2) no
O4 C8 C7 . . 123.1(3) no
C7 C8 C10 . . 120.2(3) no
C4 C9 C5 . . 124.3(3) no
C4 C9 C10 . . 117.2(2) no
C5 C9 C10 . . 118.5(2) no
N1 C10 C9 . . 122.5(2) no
C8 C10 C9 . . 119.8(2) no
N1 C10 C8 . . 117.8(3) no
N1 C2 H2 . . 117.78 no
C3 C2 H2 . . 117.78 no
C2 C3 H3 . . 120.56 no
C4 C3 H3 . . 120.59 no
C3 C4 H4 . . 120.37 no
C9 C4 H4 . . 120.26 no
C5 C6 H6 . . 118.94 no
C7 C6 H6 . . 119.00 no
C6 C7 H7 . . 120.05 no
C8 C7 H7 . . 120.08 no

loop_
_geom_bond_atom_site_label_1
_geom_bond_atom_site_label_2
_geom_bond_site_symmetry_1
_geom_bond_site_symmetry_2
_geom_bond_distance
_geom_bond_publ_flag
K O1W . . 2.878(2) yes
K O2 . . 2.719(2) yes
K O4 . 3_655 2.783(2) yes
K N1 . 3_655 2.809(3) yes
K O2 . 3_755 2.697(2) yes
K O1 . 4_554 2.718(2) yes
S1 O1 . . 1.463(2) no
S1 O2 . . 1.460(2) no
S1 O3 . . 1.450(2) no
S1 C5 . . 1.775(3) no
O4 C8 . . 1.357(4) no
O1W H1W . . 0.8096 no
O1W H2W . . 0.8318 no
O4 H5 . . 0.8545 no
N1 C2 . . 1.312(4) no
N1 C10 . . 1.371(3) no
C2 C3 . . 1.411(6) no
C3 C4 . . 1.368(5) no
C4 C9 . . 1.423(4) no
C5 C9 . . 1.437(4) no
C5 C6 . . 1.372(4) no
C6 C7 . . 1.407(4) no
C7 C8 . . 1.377(4) no
C8 C10 . . 1.428(4) no
C9 C10 . . 1.428(4) no
C2 H2 . . 0.9303 no
C3 H3 . . 0.9294 no
C4 H4 . . 0.9297 no
C6 H6 . . 0.9298 no
C7 H7 . . 0.9297 no

loop_
_geom_contact_atom_site_label_1
_geom_contact_atom_site_label_2
_geom_contact_distance
_geom_contact_site_symmetry_2
_geom_contact_publ_flag
K H4 3.5172 3_755 no
S1 K 3.8156(14) 4_555 no
S1 H4 2.8114 . no
S1 H2W 3.1219 3_755 no
S1 H1W 3.1613 4_555 no
O1 C4 3.216(4) . no
O1 K 2.718(2) 4_555 no
O1 O1W 2.826(3) 3_755 no
O1W O1 2.826(3) 3_755 no
O1W C7 3.403(4) 2_644 no
O1W O3 3.065(3) 2_744 no
O1W O4 2.675(3) 2_644 no
O1W O3 2.924(3) 4_554 no
O2 C4 3.176(4) . no
O3 O1W 3.065(3) 2_754 no
O3 O3 3.129(3) 3_765 no
O3 O1W 2.924(3) 4_555 no
O4 O1W 2.675(3) 2_654 no
O4 N1 2.676(3) . no
O1 H4 2.7010 . no
O1 H2W 2.0255 3_755 no
O1W H5 1.8241 2_644 no
O1W H7 2.7621 2_644 no
O2 H4 2.6299 . no
O3 H2W 2.8909 2_754 no
O3 H1W 2.1792 4_555 no
O3 H6 2.4279 . no
O3 H1W 2.5525 2_754 no
O4 H1W 2.9132 2_654 no
O4 H3 2.7788 2_655 no
N1 O4 2.676(3) . no
C2 C7 3.577(5) 2_645 no
C2 C8 3.510(4) 2_645 no
C2 C7 3.385(5) 3_655 no
C2 C8 3.476(4) 3_655 no
C3 C8 3.572(4) 2_645 no
C3 C8 3.474(4) 3_655 no
C4 O1 3.216(4) . no
C4 O2 3.176(4) . no
C7 C2 3.577(5) 2_655 no
C7 O1W 3.403(4) 2_654 no
C7 C2 3.385(5) 3_655 no
C8 C3 3.474(4) 3_655 no
C8 C3 3.571(4) 2_655 no
C8 C2 3.476(4) 3_655 no
C8 C2 3.510(4) 2_655 no
C10 C10 3.427(3) 3_655 no
C2 H6 3.0584 4_555 no
C3 H6 2.8127 4_555 no
C5 H2 3.0792 2_655 no
C6 H2 3.0672 2_655 no
C7 H2 2.9737 2_655 no
C8 H3 3.0071 2_655 no
C8 H2 2.8481 2_655 no
C9 H2 2.9932 2_655 no
C10 H2 2.8661 2_655 no
H1W O3 2.5525 2_744 no
H1W O4 2.9132 2_644 no
H1W H5 2.1284 2_644 no
H1W S1 3.1613 4_554 no
H1W O3 2.1792 4_554 no
H2 C5 3.0792 2_645 no
H2 C6 3.0672 2_645 no
H2 C7 2.9737 2_645 no
H2 C8 2.8481 2_645 no
H2 C9 2.9932 2_645 no
H2 C10 2.8661 2_645 no
H2W O3 2.8909 2_744 no
H2W H5 2.1915 2_644 no
H2W S1 3.1219 3_755 no
H2W O1 2.0255 3_755 no
H3 O4 2.7788 2_645 no
H3 C8 3.0071 2_645 no
H4 S1 2.8114 . no
H4 O1 2.7010 . no
H4 O2 2.6299 . no
H4 K 3.5172 3_755 no
H5 H7 2.3140 . no
H5 O1W 1.8241 2_654 no
H5 H1W 2.1284 2_654 no
H5 H2W 2.1915 2_654 no
H6 O3 2.4279 . no
H6 C2 3.0584 4_554 no
H6 C3 2.8127 4_554 no
H7 H5 2.3140 . no
H7 O1W 2.7621 2_654 no

loop_
_geom_hbond_atom_site_label_D
_geom_hbond_atom_site_label_H
_geom_hbond_atom_site_label_A
_geom_hbond_site_symmetry_A
_geom_hbond_distance_DH
_geom_hbond_distance_HA
_geom_hbond_distance_DA
_geom_hbond_angle_DHA
_geom_hbond_publ_flag
O1W H1W O3 2_744 0.81 2.55 3.065(3) 123 no
O1W H1W O3 4_554 0.81 2.18 2.924(3) 153 yes
O1W H2W O1 3_755 0.83 2.03 2.826(3) 161 yes
O4 H5 O1W 2_654 0.85 1.82 2.675(3) 174 yes
C6 H6 O3 . 0.93 2.43 2.854(4) 108 no

loop_
_geom_torsion_atom_site_label_1
_geom_torsion_atom_site_label_2
_geom_torsion_atom_site_label_3
_geom_torsion_atom_site_label_4
_geom_torsion_site_symmetry_1
_geom_torsion_site_symmetry_3
_geom_torsion_site_symmetry_4
_geom_torsion
_geom_torsion_publ_flag
O1W K O2 S1 . . . 128.06(16) no
O1W K O2 K . . 3_755 -57.95(17) no
O4 K O2 S1 3_655 . . -98.75(15) no
O4 K O2 K 3_655 . 3_755 75.24(7) no
N1 K O2 S1 3_655 . . -41.50(16) no
N1 K O2 K 3_655 . 3_755 132.49(7) no
O2 K O2 S1 3_755 . . -173.99(16) no
O2 K O2 K 3_755 . 3_755 0.02(11) no
O1 K O2 S1 4_554 . . 71.40(15) no
O1 K O2 K 4_554 . 3_755 -114.60(7) no
O1W K O4 C8 . 3_655 3_655 -89.6(2) no
O2 K O4 C8 . 3_655 3_655 109.4(2) no
O1W K N1 C2 . 3_655 3_655 -83.1(2) no
O1W K N1 C10 . 3_655 3_655 92.72(18) no
O2 K N1 C2 . 3_655 3_655 92.3(2) no
O2 K N1 C10 . 3_655 3_655 -91.88(18) no
O1W K O2 K . 3_755 3_755 158.21(7) no
O1W K O2 S1 . 3_755 3_755 -15.33(16) no
O2 K O2 K . 3_755 3_755 0.02(9) no
O2 K O2 S1 . 3_755 3_755 -173.54(17) no
O1W K O1 S1 . 4_554 4_554 41.47(15) no
O2 K O1 S1 . 4_554 4_554 -160.22(15) no
N1 K O1W H2W 3_655 . . -135.82 no
O2 K O1W H1W 3_755 . . -118.94 no
O2 K O1W H2W 3_755 . . -3.65 no
O1 K O1W H1W 4_554 . . -2.57 no
O1 K O1W H2W 4_554 . . 112.72 no
O1W K O4 H5 . 3_655 3_655 92.88 no
O2 K O4 H5 . 3_655 3_655 -68.15 no
N1 K O1W H1W 3_655 . . 108.88 no
O2 K O1W H2W . . . 54.50 no
O4 K O1W H1W 3_655 . . 167.46 no
O2 K O1W H1W . . . -60.80 no
O4 K O1W H2W 3_655 . . -77.24 no
O2 S1 C5 C6 . . . -121.9(2) no
O2 S1 C5 C9 . . . 58.7(2) no
O1 S1 C5 C9 . . . -60.0(2) no
O1 S1 O2 K . . . 157.21(13) no
O1 S1 O2 K . . 3_755 -14.5(2) no
O3 S1 O2 K . . . -73.91(17) no
O3 S1 O2 K . . 3_755 114.39(17) no
C5 S1 O2 K . . . 42.63(17) no
C5 S1 O2 K . . 3_755 -129.07(15) no
O1 S1 C5 C6 . . . 119.4(2) no
O3 S1 C5 C6 . . . -0.8(3) no
O3 S1 C5 C9 . . . 179.8(2) no
K O4 C8 C10 3_655 . . 4.8(3) no
K O4 C8 C7 3_655 . . -175.3(2) no
K N1 C2 C3 3_655 . . -174.2(2) no
C2 N1 C10 C8 . . . 177.9(2) no
C10 N1 C2 C3 . . . 1.8(4) no
K N1 C10 C8 3_655 . . -6.2(3) no
K N1 C10 C9 3_655 . . 173.43(17) no
C2 N1 C10 C9 . . . -2.5(4) no
N1 C2 C3 C4 . . . 0.3(5) no
C2 C3 C4 C9 . . . -1.9(5) no
C3 C4 C9 C5 . . . -178.5(3) no
C3 C4 C9 C10 . . . 1.2(4) no
S1 C5 C6 C7 . . . -178.5(2) no
S1 C5 C9 C4 . . . -2.4(4) no
S1 C5 C9 C10 . . . 177.89(18) no
C6 C5 C9 C4 . . . 178.2(3) no
C6 C5 C9 C10 . . . -1.5(4) no
C9 C5 C6 C7 . . . 0.9(4) no
C5 C6 C7 C8 . . . 1.0(5) no
C6 C7 C8 C10 . . . -2.1(4) no
C6 C7 C8 O4 . . . 177.9(3) no
O4 C8 C10 N1 . . . 1.0(3) no
C7 C8 C10 N1 . . . -178.9(2) no
C7 C8 C10 C9 . . . 1.5(4) no
O4 C8 C10 C9 . . . -178.6(2) no
C4 C9 C10 N1 . . . 1.0(4) no
C5 C9 C10 N1 . . . -179.3(2) no
C5 C9 C10 C8 . . . 0.4(3) no
C4 C9 C10 C8 . . . -179.4(2) no
